data_4514631
loop_
_publ_author_name
'Ma, Teng'
'Chen, Yate'
'Li, Yuxiu'
'Ping, Yuanyuan'
'Kong, Wangqing'

_publ_section_title
;
 Nickel-Catalyzed Enantioselective Reductive Aryl Fluoroalkenylation of
 Alkenes
;
_journal_issue 10
_journal_name_full 'ACS Catalysis'
_journal_page_first 9127
_journal_paper_doi 10.1021/acscatal.9b03172
_journal_volume 9
_journal_year 2019
_chemical_absolute_configuration ad
_chemical_formula_moiety 'C25 H22 F N O'
_chemical_formula_sum 'C25 H22 F N O'
_chemical_formula_weight 371.43
_space_group_crystal_system orthorhombic
_space_group_IT_number 19
_space_group_name_Hall 'P 2ac 2ab'
_space_group_name_H-M_alt 'P 21 21 21'
_symmetry_space_group_name_Hall 'P 2ac 2ab'
_symmetry_space_group_name_H-M 'P 21 21 21'
_atom_sites_solution_hydrogens geom
_atom_sites_solution_primary dual
_audit_creation_date 2019-05-30
_audit_creation_method
; 
Olex2 1.2 
(compiled 2018.05.29 svn.r3508 for OlexSys, GUI svn.r5506) 
;
_cell_angle_alpha 90
_cell_angle_beta 90
_cell_angle_gamma 90
_cell_formula_units_Z 4
_cell_length_a 6.9609(2)
_cell_length_b 9.0105(2)
_cell_length_c 32.0299(7)
_cell_measurement_reflns_used 9915
_cell_measurement_temperature 296(2)
_cell_measurement_theta_max 70.23
_cell_measurement_theta_min 5.10
_cell_volume 2008.95(9)
_computing_cell_refinement 'SAINT v7.68A (Bruker, 2009)'
_computing_data_collection 'Bruker APEX2'
_computing_data_reduction 'SAINT v7.68A (Bruker, 2009)'
_computing_molecular_graphics 'Olex2 (Dolomanov et al., 2009)'
_computing_publication_material 'Olex2 (Dolomanov et al., 2009)'
_computing_structure_refinement 'XL (Sheldrick, 2008)'
_computing_structure_solution 'XM (Sheldrick, 2008)'
_diffrn_ambient_temperature 296(2)
_diffrn_measured_fraction_theta_full 0.961
_diffrn_measured_fraction_theta_max 0.961
_diffrn_measurement_device_type 'Bruker APEX-II CCD'
_diffrn_measurement_method '\f and \w scans'
_diffrn_radiation_monochromator graphite
_diffrn_radiation_type CuK\a
_diffrn_radiation_wavelength 1.54178
_diffrn_reflns_av_R_equivalents 0.0272
_diffrn_reflns_av_unetI/netI 0.0285
_diffrn_reflns_Laue_measured_fraction_full 0.961
_diffrn_reflns_Laue_measured_fraction_max 0.961
_diffrn_reflns_limit_h_max 7
_diffrn_reflns_limit_h_min -6
_diffrn_reflns_limit_k_max 10
_diffrn_reflns_limit_k_min -8
_diffrn_reflns_limit_l_max 37
_diffrn_reflns_limit_l_min -32
_diffrn_reflns_number 13095
_diffrn_reflns_point_group_measured_fraction_full 0.964
_diffrn_reflns_point_group_measured_fraction_max 0.964
_diffrn_reflns_theta_full 64.974
_diffrn_reflns_theta_max 64.974
_diffrn_reflns_theta_min 5.099
_diffrn_standards_number 0
_exptl_absorpt_coefficient_mu 0.644
_exptl_absorpt_correction_T_max 0.7533
_exptl_absorpt_correction_T_min 0.4491
_exptl_absorpt_correction_type multi-scan
_exptl_crystal_colour colourless
_exptl_crystal_colour_primary colourless
_exptl_crystal_density_diffrn 1.228
_exptl_crystal_description block
_exptl_crystal_F_000 784
_exptl_crystal_size_max 0.3
_exptl_crystal_size_mid 0.2
_exptl_crystal_size_min 0.2
_refine_diff_density_max 0.272
_refine_diff_density_min -0.339
_refine_diff_density_rms 0.100
_refine_ls_abs_structure_details
; 
 Flack x determined using 1329 quotients [(I+)-(I-)]/[(I+)+(I-)] 
 (Parsons, Flack and Wagner, Acta Cryst. B69 (2013) 249-259). 
;
_refine_ls_abs_structure_Flack 0.06(5)
_refine_ls_extinction_coef 0.0266(19)
_refine_ls_extinction_expression Fc^*^=kFc[1+0.001xFc^2^\l^3^/sin(2\q)]^-1/4^
_refine_ls_extinction_method 'SHELXL-2014/7 (Sheldrick 2014'
_refine_ls_goodness_of_fit_ref 1.143
_refine_ls_hydrogen_treatment constr
_refine_ls_matrix_type full
_refine_ls_number_parameters 256
_refine_ls_number_reflns 3302
_refine_ls_number_restraints 0
_refine_ls_restrained_S_all 1.143
_refine_ls_R_factor_all 0.0419
_refine_ls_R_factor_gt 0.0390
_refine_ls_shift/su_max 0.001
_refine_ls_shift/su_mean 0.000
_refine_ls_structure_factor_coef Fsqd
_refine_ls_weighting_details 'w=1/[\s^2^(Fo^2^)+(0.0710P)^2^+0.1012P] where P=(Fo^2^+2Fc^2^)/3'
_refine_ls_weighting_scheme calc
_refine_ls_wR_factor_gt 0.1009
_refine_ls_wR_factor_ref 0.1075
_reflns_Friedel_coverage 0.708
_reflns_Friedel_fraction_full 0.967
_reflns_Friedel_fraction_max 0.967
_reflns_number_gt 3258
_reflns_number_total 3302
_reflns_threshold_expression 'I > 2\s(I)'
_cod_data_source_file cs9b03172_si_002.cif
_cod_data_source_block cu_190529c_0m
_cod_database_code 4514631
_shelx_shelxl_version_number 2014/7
_shelx_space_group_comment
; 
The symmetry employed for this shelxl refinement is uniquely defined 
by the following loop, which should always be used as a source of 
symmetry information in preference to the above space-group names. 
They are only intended as comments. 
;
_shelx_estimated_absorpt_t_max 0.882
_shelx_estimated_absorpt_t_min 0.830
_olex2_refinement_description
; 
1. Fixed Uiso 
 At 1.2 times of: 
  All C(H) groups, All C(H,H) groups 
 At 1.5 times of: 
  All C(H,H,H) groups 
2.a Secondary CH2 refined with riding coordinates: 
 C11(H11A,H11B) 
2.b Aromatic/amide H refined with riding coordinates: 
 C2(H2), C3(H3), C4(H4), C5(H5), C13(H13), C15(H15), C16(H16), C18(H18), 
 C19(H19), C21(H21), C22(H22), C23(H23), C24(H24), C25(H25) 
2.c Idealised Me refined as rotating group: 
 C9(H9A,H9B,H9C), C10(H10A,H10B,H10C) 
;
_olex2_submission_special_instructions 'No special instructions were received'

loop_
_space_group_symop_operation_xyz
'x, y, z'
'-x+1/2, -y, z+1/2'
'x+1/2, -y+1/2, -z'
'-x, y+1/2, -z+1/2'

loop_
_atom_site_label
_atom_site_type_symbol
_atom_site_fract_x
_atom_site_fract_y
_atom_site_fract_z
_atom_site_U_iso_or_equiv
_atom_site_adp_type
_atom_site_occupancy
_atom_site_site_symmetry_order
_atom_site_calc_flag
_atom_site_refinement_flags_posn
C1 C 1.1757(3) -0.1264(2) 0.45350(6) 0.0508(5) Uani 1 1 d .
C2 C 1.0549(4) -0.2269(3) 0.47250(7) 0.0648(6) Uani 1 1 d .
H2 H 0.9668 -0.1973 0.4927 0.078 Uiso 1 1 calc R
C3 C 1.0701(4) -0.3733(3) 0.46038(8) 0.0726(7) Uani 1 1 d .
H3 H 0.9895 -0.4435 0.4725 0.087 Uiso 1 1 calc R
C4 C 1.2019(5) -0.4184(3) 0.43073(8) 0.0697(7) Uani 1 1 d .
H4 H 1.2106 -0.5182 0.4235 0.084 Uiso 1 1 calc R
C5 C 1.3213(4) -0.3153(3) 0.41171(7) 0.0584(5) Uani 1 1 d .
H5 H 1.4092 -0.3450 0.3915 0.070 Uiso 1 1 calc R
C6 C 1.3078(3) -0.1690(2) 0.42310(6) 0.0476(5) Uani 1 1 d .
C7 C 1.4242(3) -0.0358(2) 0.41037(6) 0.0518(5) Uani 1 1 d .
C8 C 1.3327(4) 0.0881(3) 0.43645(7) 0.0591(5) Uani 1 1 d .
C9 C 1.0805(5) 0.1103(4) 0.49088(10) 0.0914(10) Uani 1 1 d .
H9A H 0.9467 0.1015 0.4840 0.137 Uiso 1 1 calc GR
H9B H 1.1175 0.2129 0.4899 0.137 Uiso 1 1 calc GR
H9C H 1.1023 0.0722 0.5185 0.137 Uiso 1 1 calc GR
C10 C 1.6356(4) -0.0496(4) 0.42278(8) 0.0712(7) Uani 1 1 d .
H10A H 1.6445 -0.0731 0.4520 0.107 Uiso 1 1 calc GR
H10B H 1.7001 0.0426 0.4174 0.107 Uiso 1 1 calc GR
H10C H 1.6948 -0.1271 0.4067 0.107 Uiso 1 1 calc GR
C11 C 1.4162(3) 0.0018(3) 0.36350(6) 0.0566(5) Uani 1 1 d .
H11A H 1.4832 0.0950 0.3594 0.068 Uiso 1 1 calc R
H11B H 1.4882 -0.0738 0.3487 0.068 Uiso 1 1 calc R
C12 C 1.2252(3) 0.0146(3) 0.34330(7) 0.0559(5) Uani 1 1 d .
C13 C 1.1722(4) -0.0451(3) 0.30748(7) 0.0596(5) Uani 1 1 d .
H13 H 1.2605 -0.1118 0.2964 0.071 Uiso 1 1 calc R
C14 C 0.9995(3) -0.0253(2) 0.28214(6) 0.0541(5) Uani 1 1 d .
C15 C 0.8363(3) 0.0538(3) 0.29371(7) 0.0574(5) Uani 1 1 d .
H15 H 0.8315 0.0983 0.3199 0.069 Uiso 1 1 calc R
C16 C 0.6815(3) 0.0674(3) 0.26715(7) 0.0578(5) Uani 1 1 d .
H16 H 0.5742 0.1203 0.2759 0.069 Uiso 1 1 calc R
C17 C 0.6814(3) 0.0040(2) 0.22749(6) 0.0520(5) Uani 1 1 d .
C18 C 0.8454(4) -0.0731(3) 0.21589(8) 0.0709(7) Uani 1 1 d .
H18 H 0.8513 -0.1158 0.1895 0.085 Uiso 1 1 calc R
C19 C 0.9997(4) -0.0880(3) 0.24244(8) 0.0722(7) Uani 1 1 d .
H19 H 1.1067 -0.1413 0.2336 0.087 Uiso 1 1 calc R
C20 C 0.5164(3) 0.0191(2) 0.19852(6) 0.0538(5) Uani 1 1 d .
C21 C 0.3903(4) 0.1376(3) 0.20054(8) 0.0673(6) Uani 1 1 d .
H21 H 0.4073 0.2099 0.2209 0.081 Uiso 1 1 calc R
C22 C 0.2386(4) 0.1501(4) 0.17256(10) 0.0818(8) Uani 1 1 d .
H22 H 0.1554 0.2306 0.1743 0.098 Uiso 1 1 calc R
C23 C 0.2111(5) 0.0446(4) 0.14253(9) 0.0808(8) Uani 1 1 d .
H23 H 0.1085 0.0524 0.1241 0.097 Uiso 1 1 calc R
C24 C 0.3354(5) -0.0728(3) 0.13973(9) 0.0763(7) Uani 1 1 d .
H24 H 0.3178 -0.1445 0.1192 0.092 Uiso 1 1 calc R
C25 C 0.4858(4) -0.0847(3) 0.16720(8) 0.0673(6) Uani 1 1 d .
H25 H 0.5696 -0.1646 0.1648 0.081 Uiso 1 1 calc R
F1 F 1.1053(3) 0.1083(2) 0.36352(5) 0.0893(6) Uani 1 1 d .
N1 N 1.1937(3) 0.0264(2) 0.46103(6) 0.0606(5) Uani 1 1 d .
O1 O 1.3795(4) 0.2177(2) 0.43629(7) 0.0864(6) Uani 1 1 d .

loop_
_atom_site_aniso_label
_atom_site_aniso_U_11
_atom_site_aniso_U_22
_atom_site_aniso_U_33
_atom_site_aniso_U_23
_atom_site_aniso_U_13
_atom_site_aniso_U_12
C1 0.0478(11) 0.0643(12) 0.0402(9) 0.0036(8) -0.0034(7) 0.0033(9)
C2 0.0555(13) 0.0884(17) 0.0506(11) 0.0122(11) 0.0022(10) -0.0055(11)
C3 0.0695(16) 0.0819(16) 0.0665(14) 0.0242(13) -0.0112(12) -0.0211(13)
C4 0.0850(18) 0.0539(12) 0.0702(14) 0.0075(10) -0.0193(13) -0.0083(12)
C5 0.0667(14) 0.0560(11) 0.0526(11) -0.0006(9) -0.0027(10) 0.0066(10)
C6 0.0492(11) 0.0540(11) 0.0397(9) 0.0047(8) -0.0034(8) 0.0018(8)
C7 0.0530(12) 0.0558(11) 0.0464(10) 0.0033(8) 0.0016(8) -0.0025(9)
C8 0.0675(14) 0.0568(12) 0.0531(11) -0.0035(9) -0.0073(10) -0.0021(10)
C9 0.086(2) 0.101(2) 0.0864(19) -0.0367(17) 0.0120(16) 0.0184(17)
C10 0.0594(15) 0.0927(17) 0.0617(13) 0.0087(13) -0.0054(10) -0.0076(13)
C11 0.0585(13) 0.0602(12) 0.0511(11) 0.0090(9) 0.0049(9) -0.0052(10)
C12 0.0626(13) 0.0567(11) 0.0483(10) 0.0087(9) 0.0075(9) 0.0021(9)
C13 0.0606(13) 0.0618(12) 0.0563(12) -0.0002(9) 0.0046(9) 0.0044(11)
C14 0.0582(12) 0.0528(11) 0.0514(10) 0.0018(8) 0.0047(9) -0.0002(9)
C15 0.0615(13) 0.0653(12) 0.0453(10) -0.0054(9) 0.0068(8) -0.0001(10)
C16 0.0583(13) 0.0616(12) 0.0536(11) -0.0036(9) 0.0088(9) 0.0026(10)
C17 0.0588(12) 0.0472(10) 0.0501(10) 0.0005(8) 0.0056(9) -0.0044(9)
C18 0.0708(16) 0.0832(16) 0.0587(13) -0.0234(12) -0.0019(11) 0.0125(13)
C19 0.0637(15) 0.0864(17) 0.0664(14) -0.0194(12) -0.0004(11) 0.0180(13)
C20 0.0615(13) 0.0479(10) 0.0520(10) 0.0034(8) 0.0037(9) -0.0055(9)
C21 0.0694(16) 0.0648(13) 0.0676(13) -0.0063(11) -0.0007(11) 0.0070(12)
C22 0.0748(19) 0.0835(18) 0.0871(18) 0.0013(15) -0.0067(14) 0.0191(15)
C23 0.0762(18) 0.093(2) 0.0733(15) 0.0056(14) -0.0165(13) 0.0014(15)
C24 0.0881(19) 0.0730(16) 0.0679(14) -0.0074(12) -0.0153(13) -0.0031(14)
C25 0.0820(17) 0.0541(12) 0.0658(13) -0.0030(10) -0.0071(12) 0.0023(11)
F1 0.0860(11) 0.1147(13) 0.0673(9) -0.0239(9) -0.0145(8) 0.0346(10)
N1 0.0660(12) 0.0647(11) 0.0510(9) -0.0089(8) 0.0037(8) 0.0087(9)
O1 0.1088(17) 0.0587(10) 0.0919(13) -0.0123(9) -0.0033(12) -0.0134(10)

loop_
_atom_type_symbol
_atom_type_description
_atom_type_scat_dispersion_real
_atom_type_scat_dispersion_imag
_atom_type_scat_source
C C 0.0181 0.0091 'International Tables Vol C Tables 4.2.6.8 and 6.1.1.4'
H H 0.0000 0.0000 'International Tables Vol C Tables 4.2.6.8 and 6.1.1.4'
F F 0.0727 0.0534 'International Tables Vol C Tables 4.2.6.8 and 6.1.1.4'
N N 0.0311 0.0180 'International Tables Vol C Tables 4.2.6.8 and 6.1.1.4'
O O 0.0492 0.0322 'International Tables Vol C Tables 4.2.6.8 and 6.1.1.4'

loop_
_geom_angle_atom_site_label_1
_geom_angle_atom_site_label_2
_geom_angle_atom_site_label_3
_geom_angle
C2 C1 C6 122.0(2)
C2 C1 N1 128.6(2)
C6 C1 N1 109.4(2)
C1 C2 H2 121.4
C1 C2 C3 117.3(2)
C3 C2 H2 121.4
C2 C3 H3 119.1
C2 C3 C4 121.7(2)
C4 C3 H3 119.1
C3 C4 H4 119.9
C3 C4 C5 120.2(2)
C5 C4 H4 119.9
C4 C5 H5 120.5
C6 C5 C4 119.1(2)
C6 C5 H5 120.5
C1 C6 C7 108.98(19)
C5 C6 C1 119.7(2)
C5 C6 C7 131.2(2)
C6 C7 C8 102.10(17)
C6 C7 C10 112.5(2)
C6 C7 C11 114.85(18)
C8 C7 C11 110.88(19)
C10 C7 C8 108.5(2)
C10 C7 C11 107.79(18)
N1 C8 C7 108.18(19)
O1 C8 C7 126.0(3)
O1 C8 N1 125.8(2)
H9A C9 H9B 109.5
H9A C9 H9C 109.5
H9B C9 H9C 109.5
N1 C9 H9A 109.5
N1 C9 H9B 109.5
N1 C9 H9C 109.5
C7 C10 H10A 109.5
C7 C10 H10B 109.5
C7 C10 H10C 109.5
H10A C10 H10B 109.5
H10A C10 H10C 109.5
H10B C10 H10C 109.5
C7 C11 H11A 107.7
C7 C11 H11B 107.7
H11A C11 H11B 107.1
C12 C11 C7 118.32(18)
C12 C11 H11A 107.7
C12 C11 H11B 107.7
C13 C12 C11 126.7(2)
C13 C12 F1 119.9(2)
F1 C12 C11 113.17(19)
C12 C13 H13 114.2
C12 C13 C14 131.5(2)
C14 C13 H13 114.2
C15 C14 C13 125.91(19)
C15 C14 C19 116.9(2)
C19 C14 C13 117.2(2)
C14 C15 H15 119.4
C16 C15 C14 121.30(19)
C16 C15 H15 119.4
C15 C16 H16 119.1
C15 C16 C17 121.8(2)
C17 C16 H16 119.1
C16 C17 C20 122.2(2)
C18 C17 C16 116.7(2)
C18 C17 C20 121.06(19)
C17 C18 H18 119.2
C19 C18 C17 121.7(2)
C19 C18 H18 119.2
C14 C19 H19 119.2
C18 C19 C14 121.6(2)
C18 C19 H19 119.2
C21 C20 C17 122.2(2)
C21 C20 C25 117.2(2)
C25 C20 C17 120.6(2)
C20 C21 H21 119.5
C20 C21 C22 120.9(2)
C22 C21 H21 119.5
C21 C22 H22 119.9
C23 C22 C21 120.3(3)
C23 C22 H22 119.9
C22 C23 H23 120.1
C22 C23 C24 119.7(3)
C24 C23 H23 120.1
C23 C24 H24 120.0
C23 C24 C25 120.0(3)
C25 C24 H24 120.0
C20 C25 H25 119.1
C24 C25 C20 121.9(2)
C24 C25 H25 119.1
C1 N1 C9 125.2(2)
C8 N1 C1 111.32(19)
C8 N1 C9 123.5(2)

loop_
_geom_bond_atom_site_label_1
_geom_bond_atom_site_label_2
_geom_bond_distance
C1 C2 1.377(3)
C1 C6 1.393(3)
C1 N1 1.403(3)
C2 H2 0.9300
C2 C3 1.379(4)
C3 H3 0.9300
C3 C4 1.382(4)
C4 H4 0.9300
C4 C5 1.388(4)
C5 H5 0.9300
C5 C6 1.371(3)
C6 C7 1.504(3)
C7 C8 1.533(3)
C7 C10 1.529(3)
C7 C11 1.540(3)
C8 N1 1.366(3)
C8 O1 1.213(3)
C9 H9A 0.9600
C9 H9B 0.9600
C9 H9C 0.9600
C9 N1 1.452(3)
C10 H10A 0.9600
C10 H10B 0.9600
C10 H10C 0.9600
C11 H11A 0.9700
C11 H11B 0.9700
C11 C12 1.483(3)
C12 C13 1.320(3)
C12 F1 1.352(3)
C13 H13 0.9300
C13 C14 1.461(3)
C14 C15 1.391(3)
C14 C19 1.392(3)
C15 H15 0.9300
C15 C16 1.378(3)
C16 H16 0.9300
C16 C17 1.393(3)
C17 C18 1.387(3)
C17 C20 1.483(3)
C18 H18 0.9300
C18 C19 1.376(4)
C19 H19 0.9300
C20 C21 1.384(3)
C20 C25 1.388(3)
C21 H21 0.9300
C21 C22 1.389(4)
C22 H22 0.9300
C22 C23 1.366(4)
C23 H23 0.9300
C23 C24 1.369(4)
C24 H24 0.9300
C24 C25 1.372(4)
C25 H25 0.9300

loop_
_geom_torsion_atom_site_label_1
_geom_torsion_atom_site_label_2
_geom_torsion_atom_site_label_3
_geom_torsion_atom_site_label_4
_geom_torsion
C1 C2 C3 C4 0.6(4)
C1 C6 C7 C8 -2.4(2)
C1 C6 C7 C10 113.7(2)
C1 C6 C7 C11 -122.5(2)
C2 C1 C6 C5 -0.7(3)
C2 C1 C6 C7 -177.0(2)
C2 C1 N1 C8 178.7(2)
C2 C1 N1 C9 -1.5(4)
C2 C3 C4 C5 -1.2(4)
C3 C4 C5 C6 0.7(4)
C4 C5 C6 C1 0.2(3)
C4 C5 C6 C7 175.5(2)
C5 C6 C7 C8 -178.1(2)
C5 C6 C7 C10 -62.0(3)
C5 C6 C7 C11 61.9(3)
C6 C1 C2 C3 0.3(3)
C6 C1 N1 C8 0.5(3)
C6 C1 N1 C9 -179.7(2)
C6 C7 C8 N1 2.7(2)
C6 C7 C8 O1 -179.4(2)
C6 C7 C11 C12 51.1(3)
C7 C8 N1 C1 -2.0(3)
C7 C8 N1 C9 178.1(2)
C7 C11 C12 C13 -133.3(3)
C7 C11 C12 F1 52.4(3)
C8 C7 C11 C12 -64.0(3)
C10 C7 C8 N1 -116.3(2)
C10 C7 C8 O1 61.6(3)
C10 C7 C11 C12 177.4(2)
C11 C7 C8 N1 125.46(19)
C11 C7 C8 O1 -56.6(3)
C11 C12 C13 C14 -171.0(2)
C12 C13 C14 C15 -7.9(4)
C12 C13 C14 C19 170.4(3)
C13 C14 C15 C16 179.1(2)
C13 C14 C19 C18 -178.8(3)
C14 C15 C16 C17 -0.5(4)
C15 C14 C19 C18 -0.2(4)
C15 C16 C17 C18 -0.3(3)
C15 C16 C17 C20 -179.4(2)
C16 C17 C18 C19 0.9(4)
C16 C17 C20 C21 26.0(3)
C16 C17 C20 C25 -155.8(2)
C17 C18 C19 C14 -0.6(4)
C17 C20 C21 C22 179.0(2)
C17 C20 C25 C24 -179.4(2)
C18 C17 C20 C21 -153.1(2)
C18 C17 C20 C25 25.1(3)
C19 C14 C15 C16 0.8(3)
C20 C17 C18 C19 180.0(2)
C20 C21 C22 C23 0.2(4)
C21 C20 C25 C24 -1.1(4)
C21 C22 C23 C24 -0.9(5)
C22 C23 C24 C25 0.5(5)
C23 C24 C25 C20 0.5(4)
C25 C20 C21 C22 0.7(4)
F1 C12 C13 C14 2.9(4)
N1 C1 C2 C3 -177.7(2)
N1 C1 C6 C5 177.62(19)
N1 C1 C6 C7 1.4(2)
O1 C8 N1 C1 -179.9(3)
O1 C8 N1 C9 0.2(4)
